data_4104849
loop_
_publ_author_name
'H. V. Rasika Dias'
'Jaime A. Flores'
'Jiang Wu'
'Peter Kroll'

_publ_contact_author_address
;Department of Chemistry and Biochemistry 
The University of Texas at Arlington 
700 Planetarium Place, Room 130 CPB 
Arlington, Texas 76019-0065, USA
;
_publ_contact_author_email dias@uta.edu
_publ_contact_author_fax 817-272-3808
_publ_contact_author_name 'Prof. Rasika Dias'
_publ_contact_author_phone 817-272-3813
_publ_section_title
;
 Monomeric Copper(I), Silver(I), and Gold(I) Alkyne Complexes and the
 Coinage Metal Family Group Trends
;
_journal_name_full 'Journal of the American Chemical Society'
_journal_page_first 11249
_journal_page_last 11255
_journal_paper_doi 10.1021/ja904232v
_journal_volume 131
_journal_year 2009
_chemical_formula_sum 'C38 H44 Ag F14 N3'
_chemical_formula_weight 916.63
_chemical_name_common TAP(Dipp)Ag(3-hexyne)
_chemical_name_systematic
;

 ?

;
_space_group_IT_number 2
_symmetry_cell_setting triclinic
_symmetry_space_group_name_Hall '-P 1'
_symmetry_space_group_name_H-M 'P -1'
_atom_sites_solution_hydrogens geom
_atom_sites_solution_primary direct
_atom_sites_solution_secondary difmap
_audit_creation_method SHELXL-97
_cell_angle_alpha 82.756(1)
_cell_angle_beta 78.647(1)
_cell_angle_gamma 80.038(1)
_cell_formula_units_Z 2
_cell_length_a 9.1356(6)
_cell_length_b 12.7961(9)
_cell_length_c 17.7376(12)
_cell_measurement_reflns_used 5800
_cell_measurement_temperature 100(2)
_cell_measurement_theta_max 28.35
_cell_measurement_theta_min 2.30
_cell_volume 1993.2(2)
_computing_cell_refinement 'Bruker SAINT'
_computing_data_collection 'Bruker APEX2'
_computing_data_reduction 'Bruker SAINT'
_computing_molecular_graphics 'Bruker SHELXTL'
_computing_publication_material 'Bruker SHELXTL'
_computing_structure_refinement 'SHELXL-97 (Sheldrick, 1997)'
_computing_structure_solution 'SHELXS-97 (Sheldrick, 1990)'
_diffrn_ambient_temperature 100(2)
_diffrn_measured_fraction_theta_full 0.992
_diffrn_measured_fraction_theta_max 0.992
_diffrn_measurement_device_type 'Bruker APEX-II CCD'
_diffrn_measurement_method '\f and \w scans'
_diffrn_radiation_monochromator graphite
_diffrn_radiation_source 'fine-focus sealed tube'
_diffrn_radiation_type MoK\a
_diffrn_radiation_wavelength 0.71073
_diffrn_reflns_av_R_equivalents 0.0185
_diffrn_reflns_av_sigmaI/netI 0.0267
_diffrn_reflns_limit_h_max 11
_diffrn_reflns_limit_h_min -11
_diffrn_reflns_limit_k_max 16
_diffrn_reflns_limit_k_min -16
_diffrn_reflns_limit_l_max 22
_diffrn_reflns_limit_l_min -22
_diffrn_reflns_number 16600
_diffrn_reflns_theta_full 26.50
_diffrn_reflns_theta_max 26.50
_diffrn_reflns_theta_min 1.62
_diffrn_standards_number 0
_exptl_absorpt_coefficient_mu 0.602
_exptl_absorpt_correction_T_max 0.8993
_exptl_absorpt_correction_T_min 0.8214
_exptl_absorpt_correction_type multi-scan
_exptl_absorpt_process_details SADABS
_exptl_crystal_colour yellow
_exptl_crystal_density_diffrn 1.527
_exptl_crystal_description parallelpipe
_exptl_crystal_F_000 932
_exptl_crystal_size_max 0.34
_exptl_crystal_size_mid 0.24
_exptl_crystal_size_min 0.18
_refine_diff_density_max 1.277
_refine_diff_density_min -0.920
_refine_diff_density_rms 0.078
_refine_ls_extinction_method none
_refine_ls_goodness_of_fit_ref 1.054
_refine_ls_hydrogen_treatment constr
_refine_ls_matrix_type full
_refine_ls_number_parameters 514
_refine_ls_number_reflns 8187
_refine_ls_number_restraints 0
_refine_ls_restrained_S_all 1.054
_refine_ls_R_factor_all 0.0355
_refine_ls_R_factor_gt 0.0333
_refine_ls_shift/su_max 0.001
_refine_ls_shift/su_mean 0.000
_refine_ls_structure_factor_coef Fsqd
_refine_ls_weighting_details 'calc w=1/[\s^2^(Fo^2^)+(0.0442P)^2^+2.0445P] where P=(Fo^2^+2Fc^2^)/3'
_refine_ls_weighting_scheme calc
_refine_ls_wR_factor_gt 0.0852
_refine_ls_wR_factor_ref 0.0869
_reflns_number_gt 7651
_reflns_number_total 8187
_reflns_threshold_expression >2sigma(I)
_cod_data_source_file ja904232v_si_002_3.cif
_cod_data_source_block dias593s
_cod_database_code 4104849

loop_
_symmetry_equiv_pos_as_xyz
'x, y, z'
'-x, -y, -z'

loop_
_atom_site_label
_atom_site_type_symbol
_atom_site_fract_x
_atom_site_fract_y
_atom_site_fract_z
_atom_site_U_iso_or_equiv
_atom_site_adp_type
_atom_site_occupancy
_atom_site_symmetry_multiplicity
_atom_site_calc_flag
_atom_site_refinement_flags
Ag Ag 0.470934(18) 0.212993(12) 0.291098(9) 0.01946(6) Uani 1 1 d .
N1 N 0.4451(2) 0.21832(14) 0.16974(10) 0.0182(4) Uani 1 1 d .
N2 N 0.2483(2) 0.36761(15) 0.16670(10) 0.0199(4) Uani 1 1 d .
N3 N 0.2904(2) 0.35181(14) 0.29662(10) 0.0172(3) Uani 1 1 d .
C1 C 0.3514(2) 0.28928(17) 0.13657(12) 0.0185(4) Uani 1 1 d .
C2 C 0.2202(2) 0.39139(17) 0.24009(12) 0.0181(4) Uani 1 1 d .
C3 C 0.3431(3) 0.28745(18) 0.05039(13) 0.0228(5) Uani 1 1 d .
C4 C 0.2865(2) 0.39511(18) 0.00679(12) 0.0207(4) Uani 1 1 d .
C5 C 0.3219(3) 0.3971(2) -0.08246(13) 0.0272(5) Uani 1 1 d .
C6 C 0.0803(2) 0.47915(17) 0.24949(12) 0.0195(4) Uani 1 1 d .
C7 C 0.0943(2) 0.58144(18) 0.19311(13) 0.0217(4) Uani 1 1 d .
C8 C -0.0016(3) 0.68377(19) 0.22464(15) 0.0289(5) Uani 1 1 d .
C9 C 0.5416(2) 0.12900(17) 0.13538(12) 0.0182(4) Uani 1 1 d .
C10 C 0.6954(2) 0.13647(17) 0.10713(12) 0.0197(4) Uani 1 1 d .
C11 C 0.7917(3) 0.04461(18) 0.08398(13) 0.0233(5) Uani 1 1 d .
H11 H 0.8957 0.0480 0.0649 0.028 Uiso 1 1 calc R
C12 C 0.7385(3) -0.05152(19) 0.08836(14) 0.0275(5) Uani 1 1 d .
H12 H 0.8056 -0.1133 0.0723 0.033 Uiso 1 1 calc R
C13 C 0.5879(3) -0.05703(18) 0.11610(14) 0.0263(5) Uani 1 1 d .
H13 H 0.5523 -0.1231 0.1186 0.032 Uiso 1 1 calc R
C14 C 0.4859(3) 0.03233(18) 0.14064(13) 0.0220(4) Uani 1 1 d .
C15 C 0.7583(3) 0.24014(18) 0.10237(13) 0.0230(5) Uani 1 1 d .
H15 H 0.6713 0.2981 0.1149 0.028 Uiso 1 1 calc R
C16 C 0.8423(3) 0.2694(2) 0.02049(15) 0.0331(6) Uani 1 1 d .
H16A H 0.9310 0.2153 0.0077 0.050 Uiso 1 1 calc R
H16B H 0.8747 0.3391 0.0182 0.050 Uiso 1 1 calc R
H16C H 0.7748 0.2726 -0.0166 0.050 Uiso 1 1 calc R
C17 C 0.8621(3) 0.2341(2) 0.16155(15) 0.0331(6) Uani 1 1 d .
H17A H 0.8046 0.2214 0.2138 0.050 Uiso 1 1 calc R
H17B H 0.9019 0.3014 0.1568 0.050 Uiso 1 1 calc R
H17C H 0.9461 0.1756 0.1519 0.050 Uiso 1 1 calc R
C18 C 0.3231(3) 0.02082(19) 0.17653(14) 0.0263(5) Uani 1 1 d .
H18 H 0.2633 0.0939 0.1788 0.032 Uiso 1 1 calc R
C19 C 0.2508(3) -0.0417(2) 0.12953(17) 0.0387(6) Uani 1 1 d .
H19A H 0.2600 -0.0090 0.0761 0.058 Uiso 1 1 calc R
H19B H 0.1438 -0.0407 0.1522 0.058 Uiso 1 1 calc R
H19C H 0.3023 -0.1156 0.1301 0.058 Uiso 1 1 calc R
C20 C 0.3166(3) -0.0319(2) 0.25956(15) 0.0371(6) Uani 1 1 d .
H20A H 0.3754 -0.1036 0.2588 0.056 Uiso 1 1 calc R
H20B H 0.2113 -0.0367 0.2833 0.056 Uiso 1 1 calc R
H20C H 0.3588 0.0110 0.2895 0.056 Uiso 1 1 calc R
C21 C 0.2530(2) 0.38128(17) 0.37445(12) 0.0183(4) Uani 1 1 d .
C22 C 0.1571(2) 0.32406(18) 0.42948(13) 0.0211(4) Uani 1 1 d .
C23 C 0.1345(3) 0.3471(2) 0.50635(13) 0.0264(5) Uani 1 1 d .
H23 H 0.0676 0.3108 0.5445 0.032 Uiso 1 1 calc R
C24 C 0.2074(3) 0.4216(2) 0.52802(14) 0.0302(5) Uani 1 1 d .
H24 H 0.1927 0.4347 0.5807 0.036 Uiso 1 1 calc R
C25 C 0.3021(3) 0.4770(2) 0.47264(14) 0.0258(5) Uani 1 1 d .
H25 H 0.3514 0.5283 0.4879 0.031 Uiso 1 1 calc R
C26 C 0.3266(2) 0.45875(18) 0.39462(13) 0.0211(4) Uani 1 1 d .
C27 C 0.0774(3) 0.24015(19) 0.40727(14) 0.0252(5) Uani 1 1 d .
H27 H 0.1130 0.2340 0.3507 0.030 Uiso 1 1 calc R
C28 C 0.1192(4) 0.1309(2) 0.44890(19) 0.0443(7) Uani 1 1 d .
H28A H 0.2293 0.1107 0.4392 0.066 Uiso 1 1 calc R
H28B H 0.0728 0.0783 0.4298 0.066 Uiso 1 1 calc R
H28C H 0.0826 0.1332 0.5045 0.066 Uiso 1 1 calc R
C29 C -0.0922(3) 0.2736(2) 0.4195(2) 0.0408(7) Uani 1 1 d .
H29A H -0.1317 0.2781 0.4747 0.061 Uiso 1 1 calc R
H29B H -0.1388 0.2210 0.4006 0.061 Uiso 1 1 calc R
H29C H -0.1159 0.3435 0.3912 0.061 Uiso 1 1 calc R
C30 C 0.4317(3) 0.51874(18) 0.33370(13) 0.0235(5) Uani 1 1 d .
H30 H 0.3972 0.5212 0.2833 0.028 Uiso 1 1 calc R
C31 C 0.5939(3) 0.4599(2) 0.32438(15) 0.0284(5) Uani 1 1 d .
H31A H 0.6308 0.4557 0.3731 0.043 Uiso 1 1 calc R
H31B H 0.6585 0.4985 0.2835 0.043 Uiso 1 1 calc R
H31C H 0.5963 0.3878 0.3106 0.043 Uiso 1 1 calc R
C32 C 0.4287(3) 0.6340(2) 0.34999(18) 0.0370(6) Uani 1 1 d .
H32A H 0.3240 0.6700 0.3593 0.056 Uiso 1 1 calc R
H32B H 0.4862 0.6715 0.3054 0.056 Uiso 1 1 calc R
H32C H 0.4740 0.6341 0.3957 0.056 Uiso 1 1 calc R
C33 C 0.8745(5) -0.0273(4) 0.3177(3) 0.0950(19) Uani 1 1 d .
H33A H 0.9377 0.0204 0.2837 0.142 Uiso 1 1 calc R
H33B H 0.9156 -0.1014 0.3083 0.142 Uiso 1 1 calc R
H33C H 0.8735 -0.0173 0.3717 0.142 Uiso 1 1 calc R
C34 C 0.7169(3) -0.0020(2) 0.30150(14) 0.0289(5) Uani 1 1 d .
H34A H 0.7204 0.0190 0.2456 0.035 Uiso 1 1 calc R
H34B H 0.6674 -0.0665 0.3153 0.035 Uiso 1 1 calc R
C35 C 0.6271(3) 0.08541(18) 0.34586(13) 0.0231(5) Uani 1 1 d .
C36 C 0.5721(3) 0.14542(18) 0.39542(13) 0.0219(4) Uani 1 1 d .
C37 C 0.5298(3) 0.19901(18) 0.46766(13) 0.0231(5) Uani 1 1 d .
H37A H 0.4184 0.2154 0.4811 0.028 Uiso 1 1 calc R
H37B H 0.5708 0.2671 0.4596 0.028 Uiso 1 1 calc R
C38 C 0.5908(3) 0.1287(2) 0.53414(14) 0.0299(5) Uani 1 1 d .
H38A H 0.5511 0.0610 0.5419 0.045 Uiso 1 1 calc R
H38B H 0.5591 0.1650 0.5815 0.045 Uiso 1 1 calc R
H38C H 0.7013 0.1149 0.5218 0.045 Uiso 1 1 calc R
F1 F 0.47950(19) 0.25135(15) 0.00923(8) 0.0464(5) Uani 1 1 d .
F2 F 0.2488(2) 0.21802(12) 0.04521(9) 0.0410(4) Uani 1 1 d .
F3 F 0.35118(17) 0.47288(11) 0.02432(8) 0.0295(3) Uani 1 1 d .
F4 F 0.13588(15) 0.41871(11) 0.02601(8) 0.0266(3) Uani 1 1 d .
F5 F 0.27355(18) 0.31636(11) -0.10563(8) 0.0330(3) Uani 1 1 d .
F6 F 0.46700(18) 0.39333(16) -0.11025(9) 0.0466(4) Uani 1 1 d .
F7 F 0.24912(19) 0.48708(12) -0.11273(8) 0.0365(4) Uani 1 1 d .
F8 F -0.04218(14) 0.43936(11) 0.23917(8) 0.0274(3) Uani 1 1 d .
F9 F 0.04593(16) 0.51164(11) 0.32189(7) 0.0282(3) Uani 1 1 d .
F10 F 0.23896(15) 0.59893(11) 0.17793(9) 0.0315(3) Uani 1 1 d .
F11 F 0.05140(16) 0.57115(11) 0.12705(7) 0.0274(3) Uani 1 1 d .
F12 F 0.0545(2) 0.71418(12) 0.28085(10) 0.0434(4) Uani 1 1 d .
F13 F -0.14392(16) 0.66938(12) 0.25191(9) 0.0347(3) Uani 1 1 d .
F14 F -0.00265(19) 0.76282(12) 0.16835(9) 0.0388(4) Uani 1 1 d .

loop_
_atom_site_aniso_label
_atom_site_aniso_U_11
_atom_site_aniso_U_22
_atom_site_aniso_U_33
_atom_site_aniso_U_23
_atom_site_aniso_U_13
_atom_site_aniso_U_12
Ag 0.02182(10) 0.01989(9) 0.01594(9) -0.00339(6) -0.00498(6) 0.00187(6)
N1 0.0208(9) 0.0180(9) 0.0153(8) -0.0038(7) -0.0033(7) 0.0000(7)
N2 0.0195(9) 0.0224(9) 0.0162(9) -0.0034(7) -0.0026(7) 0.0016(7)
N3 0.0186(8) 0.0176(8) 0.0142(8) -0.0024(7) -0.0017(7) -0.0002(7)
C1 0.0207(10) 0.0209(10) 0.0144(10) -0.0030(8) -0.0041(8) -0.0026(8)
C2 0.0174(10) 0.0176(10) 0.0182(10) -0.0033(8) -0.0018(8) -0.0004(8)
C3 0.0272(11) 0.0233(11) 0.0160(10) -0.0051(8) -0.0057(9) 0.0052(9)
C4 0.0197(10) 0.0238(11) 0.0187(10) -0.0037(8) -0.0042(8) -0.0017(8)
C5 0.0298(12) 0.0316(12) 0.0194(11) -0.0019(9) -0.0059(9) -0.0015(10)
C6 0.0197(10) 0.0222(10) 0.0155(10) -0.0039(8) -0.0027(8) 0.0010(8)
C7 0.0200(10) 0.0228(11) 0.0209(11) -0.0017(9) -0.0047(8) 0.0011(8)
C8 0.0342(13) 0.0232(11) 0.0287(12) -0.0043(9) -0.0104(10) 0.0037(10)
C9 0.0229(10) 0.0180(10) 0.0136(9) -0.0030(8) -0.0059(8) 0.0013(8)
C10 0.0231(11) 0.0201(10) 0.0149(10) -0.0016(8) -0.0052(8) 0.0012(8)
C11 0.0238(11) 0.0266(11) 0.0182(10) -0.0048(9) -0.0047(9) 0.0029(9)
C12 0.0337(13) 0.0233(11) 0.0234(11) -0.0088(9) -0.0076(10) 0.0092(10)
C13 0.0383(13) 0.0179(10) 0.0252(12) -0.0038(9) -0.0118(10) -0.0028(9)
C14 0.0268(11) 0.0220(11) 0.0184(10) -0.0020(8) -0.0086(9) -0.0020(9)
C15 0.0216(11) 0.0218(11) 0.0237(11) -0.0034(9) -0.0009(9) -0.0012(9)
C16 0.0358(14) 0.0341(14) 0.0276(13) 0.0033(10) -0.0018(11) -0.0090(11)
C17 0.0367(14) 0.0366(14) 0.0294(13) -0.0055(11) -0.0080(11) -0.0109(11)
C18 0.0291(12) 0.0253(11) 0.0261(12) -0.0012(9) -0.0070(10) -0.0076(9)
C19 0.0428(15) 0.0455(16) 0.0351(14) -0.0038(12) -0.0139(12) -0.0186(13)
C20 0.0396(15) 0.0469(16) 0.0273(13) 0.0011(11) -0.0069(11) -0.0163(12)
C21 0.0172(10) 0.0204(10) 0.0154(10) -0.0040(8) -0.0033(8) 0.0037(8)
C22 0.0172(10) 0.0249(11) 0.0195(10) -0.0017(8) -0.0042(8) 0.0021(8)
C23 0.0211(11) 0.0363(13) 0.0177(11) -0.0012(9) 0.0002(9) 0.0011(9)
C24 0.0275(12) 0.0428(14) 0.0188(11) -0.0116(10) -0.0021(9) 0.0025(10)
C25 0.0240(11) 0.0316(12) 0.0233(11) -0.0109(9) -0.0057(9) -0.0011(9)
C26 0.0187(10) 0.0222(11) 0.0211(11) -0.0043(8) -0.0039(8) 0.0029(8)
C27 0.0237(11) 0.0285(12) 0.0226(11) -0.0007(9) -0.0017(9) -0.0055(9)
C28 0.0520(18) 0.0274(14) 0.0555(19) 0.0022(13) -0.0198(15) -0.0046(12)
C29 0.0253(13) 0.0367(15) 0.0623(19) -0.0066(13) -0.0081(13) -0.0084(11)
C30 0.0259(11) 0.0239(11) 0.0221(11) -0.0026(9) -0.0065(9) -0.0044(9)
C31 0.0268(12) 0.0292(12) 0.0287(12) -0.0040(10) -0.0024(10) -0.0053(10)
C32 0.0378(15) 0.0261(13) 0.0480(16) -0.0054(11) -0.0068(12) -0.0071(11)
C33 0.079(3) 0.106(4) 0.106(4) -0.073(3) -0.059(3) 0.066(3)
C34 0.0355(13) 0.0260(12) 0.0228(11) -0.0078(9) -0.0058(10) 0.0063(10)
C35 0.0257(11) 0.0228(11) 0.0205(11) -0.0014(9) -0.0072(9) 0.0006(9)
C36 0.0236(11) 0.0220(11) 0.0192(10) 0.0007(9) -0.0061(9) -0.0008(9)
C37 0.0260(11) 0.0249(11) 0.0178(10) -0.0039(9) -0.0054(9) 0.0011(9)
C38 0.0455(15) 0.0266(12) 0.0194(11) 0.0000(9) -0.0103(10) -0.0067(11)
F1 0.0424(9) 0.0671(11) 0.0153(7) -0.0087(7) -0.0041(6) 0.0334(8)
F2 0.0775(12) 0.0247(7) 0.0307(8) -0.0002(6) -0.0278(8) -0.0162(8)
F3 0.0377(8) 0.0301(7) 0.0250(7) -0.0028(6) -0.0074(6) -0.0148(6)
F4 0.0202(6) 0.0337(7) 0.0245(7) -0.0071(6) -0.0062(5) 0.0055(5)
F5 0.0486(9) 0.0290(7) 0.0233(7) -0.0075(6) -0.0150(6) 0.0020(6)
F6 0.0311(8) 0.0809(13) 0.0233(8) -0.0003(8) 0.0033(6) -0.0089(8)
F7 0.0571(10) 0.0277(7) 0.0244(7) 0.0028(6) -0.0150(7) -0.0003(7)
F8 0.0177(6) 0.0289(7) 0.0347(8) -0.0014(6) -0.0043(5) -0.0026(5)
F9 0.0317(7) 0.0314(7) 0.0153(6) -0.0065(5) -0.0018(5) 0.0123(6)
F10 0.0233(7) 0.0267(7) 0.0424(8) 0.0041(6) -0.0047(6) -0.0051(6)
F11 0.0335(7) 0.0290(7) 0.0177(6) -0.0022(5) -0.0069(5) 0.0036(6)
F12 0.0601(11) 0.0295(8) 0.0461(10) -0.0157(7) -0.0253(8) 0.0050(7)
F13 0.0290(8) 0.0358(8) 0.0328(8) -0.0052(6) -0.0025(6) 0.0109(6)
F14 0.0486(9) 0.0231(7) 0.0395(9) 0.0032(6) -0.0089(7) 0.0049(6)

loop_
_atom_type_symbol
_atom_type_description
_atom_type_scat_dispersion_real
_atom_type_scat_dispersion_imag
_atom_type_scat_source
C C 0.0033 0.0016 'International Tables Vol C Tables 4.2.6.8 and 6.1.1.4'
H H 0.0000 0.0000 'International Tables Vol C Tables 4.2.6.8 and 6.1.1.4'
N N 0.0061 0.0033 'International Tables Vol C Tables 4.2.6.8 and 6.1.1.4'
F F 0.0171 0.0103 'International Tables Vol C Tables 4.2.6.8 and 6.1.1.4'
Ag Ag -0.8971 1.1015 'International Tables Vol C Tables 4.2.6.8 and 6.1.1.4'

loop_
_geom_angle_atom_site_label_1
_geom_angle_atom_site_label_2
_geom_angle_atom_site_label_3
_geom_angle
N1 Ag N3 85.03(6)
N1 Ag C35 122.65(7)
N3 Ag C35 152.06(7)
N1 Ag C36 154.15(8)
N3 Ag C36 120.82(7)
C35 Ag C36 31.54(8)
C1 N1 C9 126.31(18)
C1 N1 Ag 124.40(14)
C9 N1 Ag 109.22(13)
C1 N2 C2 126.47(19)
C2 N3 C21 126.59(18)
C2 N3 Ag 124.32(14)
C21 N3 Ag 108.70(13)
N1 C1 N2 129.65(19)
N1 C1 C3 120.63(19)
N2 C1 C3 109.66(18)
N3 C2 N2 129.7(2)
N3 C2 C6 122.70(18)
N2 C2 C6 107.55(18)
F1 C3 F2 106.72(19)
F1 C3 C1 111.28(18)
F2 C3 C1 108.64(18)
F1 C3 C4 105.92(18)
F2 C3 C4 107.13(18)
C1 C3 C4 116.65(18)
F3 C4 F4 109.63(18)
F3 C4 C5 106.23(18)
F4 C4 C5 106.07(18)
F3 C4 C3 110.06(18)
F4 C4 C3 110.06(18)
C5 C4 C3 114.60(18)
F6 C5 F5 108.8(2)
F6 C5 F7 108.1(2)
F5 C5 F7 107.54(19)
F6 C5 C4 112.34(19)
F5 C5 C4 111.00(19)
F7 C5 C4 108.83(19)
F8 C6 F9 106.08(17)
F8 C6 C2 109.35(17)
F9 C6 C2 111.96(17)
F8 C6 C7 107.72(17)
F9 C6 C7 106.19(17)
C2 C6 C7 115.08(18)
F11 C7 F10 109.14(18)
F11 C7 C8 106.83(17)
F10 C7 C8 106.34(18)
F11 C7 C6 110.60(18)
F10 C7 C6 109.44(17)
C8 C7 C6 114.30(18)
F14 C8 F13 107.9(2)
F14 C8 F12 107.8(2)
F13 C8 F12 108.6(2)
F14 C8 C7 109.8(2)
F13 C8 C7 111.1(2)
F12 C8 C7 111.43(19)
C14 C9 C10 121.5(2)
C14 C9 N1 119.01(19)
C10 C9 N1 118.87(19)
C11 C10 C9 118.1(2)
C11 C10 C15 119.7(2)
C9 C10 C15 122.19(19)
C12 C11 C10 121.2(2)
C12 C11 H11 119.4
C10 C11 H11 119.4
C13 C12 C11 119.7(2)
C13 C12 H12 120.1
C11 C12 H12 120.1
C12 C13 C14 121.7(2)
C12 C13 H13 119.2
C14 C13 H13 119.2
C13 C14 C9 117.8(2)
C13 C14 C18 119.9(2)
C9 C14 C18 122.2(2)
C10 C15 C17 111.17(19)
C10 C15 C16 111.33(19)
C17 C15 C16 110.4(2)
C10 C15 H15 107.9
C17 C15 H15 107.9
C16 C15 H15 107.9
C15 C16 H16A 109.5
C15 C16 H16B 109.5
H16A C16 H16B 109.5
C15 C16 H16C 109.5
H16A C16 H16C 109.5
H16B C16 H16C 109.5
C15 C17 H17A 109.5
C15 C17 H17B 109.5
H17A C17 H17B 109.5
C15 C17 H17C 109.5
H17A C17 H17C 109.5
H17B C17 H17C 109.5
C14 C18 C19 112.9(2)
C14 C18 C20 109.5(2)
C19 C18 C20 110.5(2)
C14 C18 H18 107.9
C19 C18 H18 107.9
C20 C18 H18 107.9
C18 C19 H19A 109.5
C18 C19 H19B 109.5
H19A C19 H19B 109.5
C18 C19 H19C 109.5
H19A C19 H19C 109.5
H19B C19 H19C 109.5
C18 C20 H20A 109.5
C18 C20 H20B 109.5
H20A C20 H20B 109.5
C18 C20 H20C 109.5
H20A C20 H20C 109.5
H20B C20 H20C 109.5
C22 C21 C26 122.0(2)
C22 C21 N3 118.89(19)
C26 C21 N3 118.73(19)
C23 C22 C21 117.8(2)
C23 C22 C27 120.4(2)
C21 C22 C27 121.8(2)
C24 C23 C22 121.4(2)
C24 C23 H23 119.3
C22 C23 H23 119.3
C23 C24 C25 119.8(2)
C23 C24 H24 120.1
C25 C24 H24 120.1
C24 C25 C26 121.3(2)
C24 C25 H25 119.4
C26 C25 H25 119.4
C25 C26 C21 117.7(2)
C25 C26 C30 121.4(2)
C21 C26 C30 120.88(19)
C29 C27 C28 111.3(2)
C29 C27 C22 111.7(2)
C28 C27 C22 112.0(2)
C29 C27 H27 107.2
C28 C27 H27 107.2
C22 C27 H27 107.2
C27 C28 H28A 109.5
C27 C28 H28B 109.5
H28A C28 H28B 109.5
C27 C28 H28C 109.5
H28A C28 H28C 109.5
H28B C28 H28C 109.5
C27 C29 H29A 109.5
C27 C29 H29B 109.5
H29A C29 H29B 109.5
C27 C29 H29C 109.5
H29A C29 H29C 109.5
H29B C29 H29C 109.5
C26 C30 C31 111.04(19)
C26 C30 C32 113.3(2)
C31 C30 C32 109.7(2)
C26 C30 H30 107.5
C31 C30 H30 107.5
C32 C30 H30 107.5
C30 C31 H31A 109.5
C30 C31 H31B 109.5
H31A C31 H31B 109.5
C30 C31 H31C 109.5
H31A C31 H31C 109.5
H31B C31 H31C 109.5
C30 C32 H32A 109.5
C30 C32 H32B 109.5
H32A C32 H32B 109.5
C30 C32 H32C 109.5
H32A C32 H32C 109.5
H32B C32 H32C 109.5
C34 C33 H33A 109.5
C34 C33 H33B 109.5
H33A C33 H33B 109.5
C34 C33 H33C 109.5
H33A C33 H33C 109.5
H33B C33 H33C 109.5
C35 C34 C33 111.4(2)
C35 C34 H34A 109.4
C33 C34 H34A 109.4
C35 C34 H34B 109.4
C33 C34 H34B 109.4
H34A C34 H34B 108.0
C36 C35 C34 164.7(2)
C36 C35 Ag 74.60(15)
C34 C35 Ag 120.65(16)
C35 C36 C37 165.3(2)
C35 C36 Ag 73.86(15)
C37 C36 Ag 120.80(15)
C36 C37 C38 111.04(19)
C36 C37 H37A 109.4
C38 C37 H37A 109.4
C36 C37 H37B 109.4
C38 C37 H37B 109.4
H37A C37 H37B 108.0
C37 C38 H38A 109.5
C37 C38 H38B 109.5
H38A C38 H38B 109.5
C37 C38 H38C 109.5
H38A C38 H38C 109.5
H38B C38 H38C 109.5

loop_
_geom_bond_atom_site_label_1
_geom_bond_atom_site_label_2
_geom_bond_distance
Ag N1 2.2026(18)
Ag N3 2.2027(17)
Ag C35 2.233(2)
Ag C36 2.241(2)
N1 C1 1.303(3)
N1 C9 1.439(3)
N2 C1 1.337(3)
N2 C2 1.340(3)
N3 C2 1.298(3)
N3 C21 1.437(3)
C1 C3 1.549(3)
C2 C6 1.546(3)
C3 F1 1.352(3)
C3 F2 1.362(3)
C3 C4 1.551(3)
C4 F3 1.338(3)
C4 F4 1.341(3)
C4 C5 1.550(3)
C5 F6 1.315(3)
C5 F5 1.329(3)
C5 F7 1.333(3)
C6 F8 1.359(3)
C6 F9 1.361(2)
C6 C7 1.552(3)
C7 F11 1.335(3)
C7 F10 1.348(3)
C7 C8 1.546(3)
C8 F14 1.329(3)
C8 F13 1.331(3)
C8 F12 1.332(3)
C9 C14 1.403(3)
C9 C10 1.411(3)
C10 C11 1.395(3)
C10 C15 1.521(3)
C11 C12 1.387(3)
C11 H11 0.9500
C12 C13 1.378(4)
C12 H12 0.9500
C13 C14 1.401(3)
C13 H13 0.9500
C14 C18 1.522(3)
C15 C17 1.534(3)
C15 C16 1.537(3)
C15 H15 1.0000
C16 H16A 0.9800
C16 H16B 0.9800
C16 H16C 0.9800
C17 H17A 0.9800
C17 H17B 0.9800
C17 H17C 0.9800
C18 C19 1.530(3)
C18 C20 1.535(3)
C18 H18 1.0000
C19 H19A 0.9800
C19 H19B 0.9800
C19 H19C 0.9800
C20 H20A 0.9800
C20 H20B 0.9800
C20 H20C 0.9800
C21 C22 1.400(3)
C21 C26 1.406(3)
C22 C23 1.399(3)
C22 C27 1.526(3)
C23 C24 1.383(4)
C23 H23 0.9500
C24 C25 1.385(4)
C24 H24 0.9500
C25 C26 1.400(3)
C25 H25 0.9500
C26 C30 1.522(3)
C27 C29 1.514(3)
C27 C28 1.521(4)
C27 H27 1.0000
C28 H28A 0.9800
C28 H28B 0.9800
C28 H28C 0.9800
C29 H29A 0.9800
C29 H29B 0.9800
C29 H29C 0.9800
C30 C31 1.529(3)
C30 C32 1.533(3)
C30 H30 1.0000
C31 H31A 0.9800
C31 H31B 0.9800
C31 H31C 0.9800
C32 H32A 0.9800
C32 H32B 0.9800
C32 H32C 0.9800
C33 C34 1.496(5)
C33 H33A 0.9800
C33 H33B 0.9800
C33 H33C 0.9800
C34 C35 1.481(3)
C34 H34A 0.9900
C34 H34B 0.9900
C35 C36 1.216(3)
C36 C37 1.482(3)
C37 C38 1.526(3)
C37 H37A 0.9900
C37 H37B 0.9900
C38 H38A 0.9800
C38 H38B 0.9800
C38 H38C 0.9800
